data_4078149
loop_
_publ_author_name
'Gehrmann, Thorsten'
'Plundrich, Gudrun T.'
'Wadepohl, Hubert'
'Gade, Lutz H.'

_publ_section_title
;
 [2 + 2] Cycloaddition Products of Zirconium and Hafnium Hydrazinediides
 with Allenes and Heteroallenes and Their Thermally Induced Rearrangements
;
_journal_issue 8
_journal_name_full Organometallics
_journal_page_first 3346
_journal_paper_doi 10.1021/om300143h
_journal_volume 31
_journal_year 2012
_chemical_formula_sum 'C53 H84 Hf N6 Si2'
_chemical_formula_weight 1039.93
_chemical_properties_physical 'air-sensitive, moisture-sensitive'
_space_group_IT_number 14
_symmetry_cell_setting monoclinic
_symmetry_Int_Tables_number 14
_symmetry_space_group_name_Hall '-P 2yn'
_symmetry_space_group_name_H-M 'P 1 21/n 1'
_atom_sites_solution_hydrogens geom
_atom_sites_solution_primary heavy
_atom_sites_solution_secondary difmap
_audit_block_code ga_gp1
_audit_creation_method SHELXL-97
_cell_angle_alpha 90.00
_cell_angle_beta 91.200(9)
_cell_angle_gamma 90.00
_cell_formula_units_Z 4
_cell_length_a 11.179(6)
_cell_length_b 23.599(12)
_cell_length_c 20.213(10)
_cell_measurement_reflns_used 7471
_cell_measurement_temperature 100(2)
_cell_measurement_theta_max 31.37
_cell_measurement_theta_min 2.24
_cell_volume 5331(5)
_computing_cell_refinement
;
SAINT (Bruker AXS, 1997-2008). Includes estimated systematic errors
 of the unit cell constants from Monte Carlo simulations.
;
_computing_data_collection 'SMART-5.631 (Bruker AXS, 2003)'
_computing_data_reduction 'SAINT (Bruker AXS, 1997-2008); SADABS (Bruker AXS, 2008)'
_computing_publication_material 'SHELXL-97 (Sheldrick, 1997)'
_computing_structure_refinement 'SHELXL-97 (Sheldrick, 1997)'
_computing_structure_solution 'DIRDIF (Beurskens et al., 1999-2008)'
_diffrn_ambient_environment 'perfluoro polyether oil'
_diffrn_ambient_temperature 100(2)
_diffrn_detector 'CCD plate'
_diffrn_detector_area_resol_mean 8.19
_diffrn_detector_type CCD-PXL-KAF2
_diffrn_measured_fraction_theta_full 0.990
_diffrn_measured_fraction_theta_max 0.944
_diffrn_measurement_device 'three-circle diffractometer'
_diffrn_measurement_device_type 'Bruker AXS Smart 1000'
_diffrn_measurement_method '\f- and \w-scans'
_diffrn_measurement_specimen_support 'polyimid foil'
_diffrn_radiation_monochromator graphite
_diffrn_radiation_probe x-ray
_diffrn_radiation_type MoK\a
_diffrn_radiation_wavelength 0.71073
_diffrn_reflns_av_R_equivalents 0.068
_diffrn_reflns_av_sigmaI/netI 0.0426
_diffrn_reflns_limit_h_max 16
_diffrn_reflns_limit_h_min -16
_diffrn_reflns_limit_k_max 35
_diffrn_reflns_limit_k_min 0
_diffrn_reflns_limit_l_max 29
_diffrn_reflns_limit_l_min 0
_diffrn_reflns_number 131306
_diffrn_reflns_theta_full 31.51
_diffrn_reflns_theta_max 32.38
_diffrn_reflns_theta_min 2.02
_diffrn_source 'fine-focus sealed tube'
_exptl_absorpt_coefficient_mu 2.041
_exptl_absorpt_correction_T_max 0.7464
_exptl_absorpt_correction_T_min 0.6324
_exptl_absorpt_correction_type multi-scan
_exptl_absorpt_process_details
;
multi-scan from symmetry-related measurements (Blessing 1995)
SADABS (Sheldrick & Bruker AXS, 2004-2008)
;
_exptl_crystal_colour yellow
_exptl_crystal_density_diffrn 1.296
_exptl_crystal_density_method 'not measured'
_exptl_crystal_description plate
_exptl_crystal_F_000 2176
_exptl_crystal_size_max 0.17
_exptl_crystal_size_mid 0.10
_exptl_crystal_size_min 0.06
_refine_diff_density_max 2.802
_refine_diff_density_min -1.357
_refine_diff_density_rms 0.127
_refine_ls_abs_structure_details 'Flack H D (1983), Acta Cryst. A39, 876-881'
_refine_ls_extinction_method none
_refine_ls_goodness_of_fit_ref 1.034
_refine_ls_hydrogen_treatment constr
_refine_ls_matrix_type full
_refine_ls_number_parameters 572
_refine_ls_number_reflns 18031
_refine_ls_number_restraints 0
_refine_ls_restrained_S_all 1.034
_refine_ls_R_factor_all 0.0499
_refine_ls_R_factor_gt 0.0325
_refine_ls_shift/su_max 0.002
_refine_ls_shift/su_mean 0.000
_refine_ls_structure_factor_coef Fsqd
_refine_ls_weighting_details 'calc w=1/[\s^2^(Fo^2^)+(0.0151P)^2^+10.5712P] where P=(Fo^2^+2Fc^2^)/3'
_refine_ls_weighting_scheme calc
_refine_ls_wR_factor_gt 0.0638
_refine_ls_wR_factor_ref 0.0708
_reflns_number_gt 14468
_reflns_number_total 18031
_reflns_threshold_expression >2sigma(I)
_cod_data_source_file om300143h_si_001.cif
_cod_data_source_block complex_4b
_cod_original_sg_symbol_H-M 'P 21/n'
_cod_database_code 4078149
_audit_block_refno 1305

loop_
_symmetry_equiv_pos_as_xyz
'x, y, z'
'-x+1/2, y+1/2, -z+1/2'
'-x, -y, -z'
'x-1/2, -y-1/2, z-1/2'

loop_
_atom_site_label
_atom_site_type_symbol
_atom_site_fract_x
_atom_site_fract_y
_atom_site_fract_z
_atom_site_U_iso_or_equiv
_atom_site_adp_type
_atom_site_occupancy
_atom_site_symmetry_multiplicity
_atom_site_calc_flag
_atom_site_refinement_flags
Hf Hf 0.314708(8) 0.710445(4) 0.401568(4) 0.01012(3) Uani 1 1 d .
Si1 Si 0.12393(6) 0.59350(3) 0.37913(3) 0.01307(12) Uani 1 1 d .
Si2 Si 0.40620(6) 0.83503(3) 0.32812(3) 0.01416(12) Uani 1 1 d .
N1 N 0.24860(16) 0.63398(8) 0.36365(9) 0.0123(3) Uani 1 1 d .
N2 N 0.39090(17) 0.76185(8) 0.33141(9) 0.0132(4) Uani 1 1 d .
N3 N 0.14606(17) 0.73562(8) 0.33628(9) 0.0124(3) Uani 1 1 d .
N4 N 0.38001(17) 0.71105(8) 0.50292(9) 0.0135(3) Uani 1 1 d .
N5 N 0.47266(17) 0.68793(8) 0.54374(10) 0.0146(4) Uani 1 1 d .
N6 N 0.50051(17) 0.65983(8) 0.39661(9) 0.0138(4) Uani 1 1 d .
C1 C 0.2875(2) 0.63469(10) 0.29423(11) 0.0142(4) Uani 1 1 d .
H1A H 0.2430 0.6047 0.2699 0.017 Uiso 1 1 calc R
H1B H 0.3733 0.6242 0.2939 0.017 Uiso 1 1 calc R
C2 C 0.2716(2) 0.69204(10) 0.25434(11) 0.0131(4) Uani 1 1 d .
C3 C 0.3784(2) 0.73429(10) 0.26615(11) 0.0148(4) Uani 1 1 d .
H3A H 0.4536 0.7135 0.2579 0.018 Uiso 1 1 calc R
H3B H 0.3716 0.7645 0.2323 0.018 Uiso 1 1 calc R
C4 C 0.2764(2) 0.67605(11) 0.18113(11) 0.0198(5) Uani 1 1 d .
H4A H 0.3520 0.6566 0.1726 0.030 Uiso 1 1 calc R
H4B H 0.2710 0.7104 0.1540 0.030 Uiso 1 1 calc R
H4C H 0.2093 0.6509 0.1698 0.030 Uiso 1 1 calc R
C5 C 0.1565(2) 0.72130(9) 0.27144(11) 0.0137(4) Uani 1 1 d .
C6 C 0.0656(2) 0.73405(10) 0.22571(12) 0.0172(4) Uani 1 1 d .
H6 H 0.0749 0.7249 0.1803 0.021 Uiso 1 1 calc R
C7 C -0.0383(2) 0.76004(10) 0.24615(12) 0.0185(5) Uani 1 1 d .
H7 H -0.1005 0.7690 0.2152 0.022 Uiso 1 1 calc R
C8 C -0.0498(2) 0.77281(10) 0.31265(12) 0.0177(4) Uani 1 1 d .
H8 H -0.1209 0.7897 0.3284 0.021 Uiso 1 1 calc R
C9 C 0.0444(2) 0.76035(10) 0.35546(12) 0.0155(4) Uani 1 1 d .
H9 H 0.0368 0.7698 0.4009 0.019 Uiso 1 1 calc R
C10 C 0.0477(2) 0.62173(11) 0.45367(12) 0.0184(5) Uani 1 1 d .
H10A H 0.1064 0.6265 0.4899 0.028 Uiso 1 1 calc R
H10B H -0.0144 0.5951 0.4672 0.028 Uiso 1 1 calc R
H10C H 0.0110 0.6584 0.4430 0.028 Uiso 1 1 calc R
C11 C 0.0125(2) 0.59655(11) 0.30791(12) 0.0209(5) Uani 1 1 d .
H11A H -0.0095 0.6361 0.2992 0.031 Uiso 1 1 calc R
H11B H -0.0592 0.5750 0.3191 0.031 Uiso 1 1 calc R
H11C H 0.0482 0.5802 0.2684 0.031 Uiso 1 1 calc R
C12 C 0.1604(2) 0.51572(10) 0.39351(12) 0.0170(4) Uani 1 1 d .
C13 C 0.2274(2) 0.50694(11) 0.45995(13) 0.0229(5) Uani 1 1 d .
H13A H 0.3033 0.5277 0.4596 0.034 Uiso 1 1 calc R
H13B H 0.2433 0.4665 0.4665 0.034 Uiso 1 1 calc R
H13C H 0.1783 0.5210 0.4960 0.034 Uiso 1 1 calc R
C14 C 0.0439(2) 0.48137(11) 0.39538(14) 0.0237(5) Uani 1 1 d .
H14A H -0.0080 0.4970 0.4293 0.036 Uiso 1 1 calc R
H14B H 0.0624 0.4418 0.4059 0.036 Uiso 1 1 calc R
H14C H 0.0029 0.4834 0.3521 0.036 Uiso 1 1 calc R
C15 C 0.2382(3) 0.49271(11) 0.33794(14) 0.0251(5) Uani 1 1 d .
H15A H 0.1965 0.4980 0.2953 0.038 Uiso 1 1 calc R
H15B H 0.2532 0.4523 0.3452 0.038 Uiso 1 1 calc R
H15C H 0.3144 0.5132 0.3379 0.038 Uiso 1 1 calc R
C16 C 0.4356(2) 0.86219(11) 0.41370(13) 0.0216(5) Uani 1 1 d .
H16A H 0.3813 0.8437 0.4444 0.032 Uiso 1 1 calc R
H16B H 0.4224 0.9032 0.4146 0.032 Uiso 1 1 calc R
H16C H 0.5186 0.8539 0.4270 0.032 Uiso 1 1 calc R
C17 C 0.2647(2) 0.86792(11) 0.29430(13) 0.0205(5) Uani 1 1 d .
H17A H 0.2427 0.8500 0.2520 0.031 Uiso 1 1 calc R
H17B H 0.2773 0.9086 0.2875 0.031 Uiso 1 1 calc R
H17C H 0.2002 0.8623 0.3258 0.031 Uiso 1 1 calc R
C18 C 0.5351(2) 0.85910(10) 0.27399(13) 0.0189(5) Uani 1 1 d .
C19 C 0.6502(2) 0.82638(12) 0.29135(15) 0.0268(6) Uani 1 1 d .
H19A H 0.6679 0.8298 0.3389 0.040 Uiso 1 1 calc R
H19B H 0.7167 0.8421 0.2664 0.040 Uiso 1 1 calc R
H19C H 0.6395 0.7863 0.2799 0.040 Uiso 1 1 calc R
C20 C 0.5098(2) 0.85241(12) 0.19958(13) 0.0252(5) Uani 1 1 d .
H20A H 0.5079 0.8121 0.1882 0.038 Uiso 1 1 calc R
H20B H 0.5729 0.8713 0.1749 0.038 Uiso 1 1 calc R
H20C H 0.4323 0.8696 0.1881 0.038 Uiso 1 1 calc R
C21 C 0.5575(3) 0.92253(11) 0.28830(15) 0.0257(6) Uani 1 1 d .
H21A H 0.4840 0.9440 0.2790 0.039 Uiso 1 1 calc R
H21B H 0.6214 0.9364 0.2601 0.039 Uiso 1 1 calc R
H21C H 0.5813 0.9274 0.3349 0.039 Uiso 1 1 calc R
C22 C 0.2131(2) 0.76188(10) 0.47831(11) 0.0140(4) Uani 1 1 d .
H22A H 0.2011 0.8019 0.4653 0.017 Uiso 1 1 calc R
H22B H 0.1361 0.7444 0.4904 0.017 Uiso 1 1 calc R
C23 C 0.3100(2) 0.75417(10) 0.53049(11) 0.0136(4) Uani 1 1 d .
C24 C 0.3312(2) 0.78398(10) 0.58631(11) 0.0161(4) Uani 1 1 d .
H24 H 0.3964 0.7725 0.6141 0.019 Uiso 1 1 calc R
C25 C 0.2592(2) 0.83388(10) 0.60764(12) 0.0160(4) Uani 1 1 d .
H25 H 0.1953 0.8405 0.5731 0.019 Uiso 1 1 calc R
C26 C 0.3367(3) 0.88692(12) 0.61130(15) 0.0273(6) Uani 1 1 d .
H26A H 0.3725 0.8935 0.5676 0.033 Uiso 1 1 calc R
H26B H 0.4027 0.8808 0.6439 0.033 Uiso 1 1 calc R
C27 C 0.2660(3) 0.93949(12) 0.63114(17) 0.0345(7) Uani 1 1 d .
H27A H 0.3214 0.9721 0.6358 0.041 Uiso 1 1 calc R
H27B H 0.2065 0.9486 0.5958 0.041 Uiso 1 1 calc R
C28 C 0.2022(3) 0.93069(12) 0.69562(14) 0.0283(6) Uani 1 1 d .
H28A H 0.1515 0.9641 0.7047 0.034 Uiso 1 1 calc R
H28B H 0.2620 0.9271 0.7322 0.034 Uiso 1 1 calc R
C29 C 0.1251(3) 0.87792(12) 0.69280(14) 0.0271(6) Uani 1 1 d .
H29A H 0.0592 0.8835 0.6599 0.033 Uiso 1 1 calc R
H29B H 0.0890 0.8717 0.7365 0.033 Uiso 1 1 calc R
C30 C 0.1977(2) 0.82543(11) 0.67392(13) 0.0235(5) Uani 1 1 d .
H30A H 0.2589 0.8177 0.7089 0.028 Uiso 1 1 calc R
H30B H 0.1438 0.7922 0.6709 0.028 Uiso 1 1 calc R
C31 C 0.5893(2) 0.70907(10) 0.53723(11) 0.0139(4) Uani 1 1 d .
C32 C 0.6059(2) 0.76512(11) 0.51736(12) 0.0184(5) Uani 1 1 d .
H32 H 0.5383 0.7890 0.5103 0.022 Uiso 1 1 calc R
C33 C 0.7199(2) 0.78640(12) 0.50773(13) 0.0237(5) Uani 1 1 d .
H33 H 0.7296 0.8245 0.4935 0.028 Uiso 1 1 calc R
C34 C 0.8200(2) 0.75252(13) 0.51876(13) 0.0260(6) Uani 1 1 d .
H34 H 0.8980 0.7673 0.5126 0.031 Uiso 1 1 calc R
C35 C 0.8044(2) 0.69733(13) 0.53875(13) 0.0253(6) Uani 1 1 d .
H35 H 0.8725 0.6740 0.5467 0.030 Uiso 1 1 calc R
C36 C 0.6905(2) 0.67498(11) 0.54760(12) 0.0196(5) Uani 1 1 d .
H36 H 0.6815 0.6366 0.5607 0.024 Uiso 1 1 calc R
C37 C 0.4402(2) 0.64584(9) 0.58875(11) 0.0143(4) Uani 1 1 d .
C38 C 0.5110(2) 0.63263(11) 0.64495(12) 0.0177(4) Uani 1 1 d .
H38 H 0.5844 0.6521 0.6527 0.021 Uiso 1 1 calc R
C39 C 0.4748(2) 0.59137(11) 0.68916(13) 0.0223(5) Uani 1 1 d .
H39 H 0.5242 0.5828 0.7267 0.027 Uiso 1 1 calc R
C40 C 0.3681(2) 0.56254(11) 0.67953(13) 0.0234(5) Uani 1 1 d .
H40 H 0.3441 0.5341 0.7098 0.028 Uiso 1 1 calc R
C41 C 0.2970(2) 0.57602(11) 0.62484(13) 0.0233(5) Uani 1 1 d .
H41 H 0.2231 0.5568 0.6179 0.028 Uiso 1 1 calc R
C42 C 0.3318(2) 0.61697(11) 0.58011(12) 0.0202(5) Uani 1 1 d .
H42 H 0.2813 0.6256 0.5431 0.024 Uiso 1 1 calc R
C43 C 0.6034(2) 0.68329(11) 0.37752(12) 0.0174(4) Uani 1 1 d .
H43 H 0.6032 0.7221 0.3648 0.021 Uiso 1 1 calc R
C44 C 0.7098(2) 0.65339(12) 0.37550(13) 0.0235(5) Uani 1 1 d .
H44 H 0.7812 0.6714 0.3619 0.028 Uiso 1 1 calc R
C45 C 0.7107(2) 0.59712(12) 0.39349(13) 0.0255(6) Uani 1 1 d .
H45 H 0.7824 0.5756 0.3919 0.031 Uiso 1 1 calc R
C46 C 0.6059(2) 0.57239(11) 0.41391(14) 0.0241(5) Uani 1 1 d .
H46 H 0.6044 0.5337 0.4269 0.029 Uiso 1 1 calc R
C47 C 0.5031(2) 0.60492(10) 0.41517(13) 0.0191(5) Uani 1 1 d .
H47 H 0.4313 0.5879 0.4297 0.023 Uiso 1 1 calc R
C51 C 0.8620(4) 0.4501(2) 0.9502(3) 0.0675(13) Uani 1 1 d .
H51A H 0.8941 0.4138 0.9350 0.101 Uiso 1 1 calc R
H51B H 0.8497 0.4485 0.9980 0.101 Uiso 1 1 calc R
H51C H 0.9187 0.4805 0.9403 0.101 Uiso 1 1 calc R
C52 C 0.7434(4) 0.46180(18) 0.9147(2) 0.0541(10) Uani 1 1 d .
H52A H 0.7577 0.4660 0.8668 0.065 Uiso 1 1 calc R
H52B H 0.6902 0.4287 0.9205 0.065 Uiso 1 1 calc R
C53 C 0.6800(3) 0.51407(15) 0.93884(19) 0.0406(8) Uani 1 1 d .
H53A H 0.6656 0.5097 0.9867 0.049 Uiso 1 1 calc R
H53B H 0.7336 0.5470 0.9334 0.049 Uiso 1 1 calc R
C54 C 0.5623(3) 0.52679(14) 0.90421(17) 0.0362(7) Uani 1 1 d .
H54A H 0.5086 0.4938 0.9095 0.043 Uiso 1 1 calc R
H54B H 0.5766 0.5313 0.8563 0.043 Uiso 1 1 calc R
C55 C 0.4991(3) 0.57908(14) 0.92869(18) 0.0407(8) Uani 1 1 d .
H55A H 0.4854 0.5748 0.9767 0.049 Uiso 1 1 calc R
H55B H 0.5522 0.6122 0.9228 0.049 Uiso 1 1 calc R
C56 C 0.3821(4) 0.59067(16) 0.8944(2) 0.0496(10) Uani 1 1 d .
H56A H 0.3941 0.5936 0.8467 0.074 Uiso 1 1 calc R
H56B H 0.3491 0.6264 0.9108 0.074 Uiso 1 1 calc R
H56C H 0.3263 0.5597 0.9033 0.074 Uiso 1 1 calc R

loop_
_atom_site_aniso_label
_atom_site_aniso_U_11
_atom_site_aniso_U_22
_atom_site_aniso_U_33
_atom_site_aniso_U_23
_atom_site_aniso_U_13
_atom_site_aniso_U_12
Hf 0.00983(4) 0.01107(4) 0.00942(4) 0.00006(3) -0.00105(3) 0.00089(3)
Si1 0.0120(3) 0.0142(3) 0.0130(3) -0.0010(2) 0.0005(2) -0.0009(2)
Si2 0.0134(3) 0.0131(3) 0.0159(3) 0.0027(2) -0.0019(2) 0.0005(2)
N1 0.0118(8) 0.0147(9) 0.0105(8) 0.0002(7) 0.0013(6) 0.0009(7)
N2 0.0127(9) 0.0162(9) 0.0108(8) 0.0007(7) -0.0010(7) -0.0011(7)
N3 0.0118(8) 0.0131(9) 0.0120(8) -0.0003(7) -0.0021(7) 0.0011(7)
N4 0.0129(8) 0.0164(9) 0.0111(8) -0.0004(7) -0.0035(6) 0.0054(7)
N5 0.0119(9) 0.0172(9) 0.0145(9) 0.0030(7) -0.0030(7) 0.0026(7)
N6 0.0123(9) 0.0153(9) 0.0136(9) -0.0013(7) -0.0005(7) 0.0012(7)
C1 0.0142(10) 0.0143(10) 0.0141(10) -0.0005(8) 0.0020(8) 0.0004(8)
C2 0.0137(10) 0.0147(10) 0.0107(9) -0.0009(8) -0.0002(8) 0.0002(8)
C3 0.0160(10) 0.0165(10) 0.0120(10) 0.0011(8) 0.0012(8) -0.0028(8)
C4 0.0222(12) 0.0257(12) 0.0116(10) -0.0012(9) 0.0006(9) 0.0014(10)
C5 0.0144(10) 0.0151(10) 0.0114(10) 0.0004(8) -0.0014(8) -0.0013(8)
C6 0.0179(11) 0.0196(11) 0.0138(10) 0.0013(9) -0.0045(8) 0.0016(9)
C7 0.0159(11) 0.0201(11) 0.0189(11) 0.0019(9) -0.0080(9) 0.0017(9)
C8 0.0144(11) 0.0184(11) 0.0203(11) 0.0005(9) -0.0026(9) 0.0038(8)
C9 0.0135(10) 0.0172(11) 0.0158(10) -0.0010(8) -0.0001(8) 0.0015(8)
C10 0.0154(11) 0.0222(12) 0.0179(11) -0.0028(9) 0.0036(8) 0.0010(9)
C11 0.0166(11) 0.0270(13) 0.0189(12) -0.0003(10) -0.0015(9) -0.0036(9)
C12 0.0201(11) 0.0143(10) 0.0165(11) -0.0019(8) 0.0016(9) -0.0033(8)
C13 0.0278(13) 0.0170(11) 0.0239(13) 0.0044(10) -0.0023(10) -0.0027(10)
C14 0.0283(14) 0.0188(12) 0.0242(13) -0.0010(10) 0.0017(10) -0.0094(10)
C15 0.0306(14) 0.0167(12) 0.0283(14) -0.0033(10) 0.0065(11) 0.0031(10)
C16 0.0278(13) 0.0167(11) 0.0203(12) -0.0002(9) -0.0026(10) -0.0002(10)
C17 0.0166(11) 0.0185(11) 0.0264(13) 0.0060(10) -0.0018(9) 0.0010(9)
C18 0.0147(11) 0.0169(11) 0.0249(12) 0.0068(9) -0.0021(9) 0.0003(8)
C19 0.0153(12) 0.0301(14) 0.0352(15) 0.0111(12) 0.0031(10) 0.0024(10)
C20 0.0239(13) 0.0283(14) 0.0234(13) 0.0082(10) 0.0033(10) -0.0042(10)
C21 0.0245(13) 0.0182(12) 0.0346(15) 0.0050(11) 0.0019(11) -0.0055(10)
C22 0.0152(10) 0.0130(10) 0.0136(10) -0.0025(8) -0.0043(8) 0.0036(8)
C23 0.0124(10) 0.0142(10) 0.0143(10) 0.0010(8) -0.0011(8) 0.0023(8)
C24 0.0138(10) 0.0217(12) 0.0128(10) -0.0005(9) -0.0021(8) 0.0024(9)
C25 0.0173(11) 0.0168(11) 0.0139(10) -0.0013(8) -0.0004(8) 0.0017(8)
C26 0.0291(14) 0.0238(13) 0.0294(14) -0.0064(11) 0.0087(11) -0.0064(11)
C27 0.0458(18) 0.0165(13) 0.0415(18) -0.0061(12) 0.0111(14) -0.0044(12)
C28 0.0314(15) 0.0283(14) 0.0251(14) -0.0114(11) -0.0005(11) 0.0039(11)
C29 0.0263(14) 0.0304(14) 0.0247(13) -0.0040(11) 0.0059(11) 0.0066(11)
C30 0.0257(13) 0.0230(12) 0.0222(12) -0.0009(10) 0.0094(10) 0.0040(10)
C31 0.0131(9) 0.0193(10) 0.0093(9) -0.0031(8) -0.0007(7) 0.0022(8)
C32 0.0181(11) 0.0221(12) 0.0151(11) 0.0021(9) -0.0001(8) 0.0006(9)
C33 0.0239(12) 0.0291(13) 0.0181(11) 0.0011(10) 0.0018(9) -0.0059(11)
C34 0.0162(12) 0.0433(17) 0.0187(12) -0.0047(11) 0.0034(9) -0.0042(11)
C35 0.0171(12) 0.0410(16) 0.0178(12) -0.0047(11) 0.0002(9) 0.0053(10)
C36 0.0174(11) 0.0258(12) 0.0156(11) -0.0023(9) -0.0009(9) 0.0057(9)
C37 0.0168(10) 0.0134(10) 0.0128(10) 0.0003(8) -0.0002(8) 0.0036(8)
C38 0.0186(11) 0.0196(11) 0.0148(10) 0.0002(9) -0.0023(8) 0.0033(9)
C39 0.0263(13) 0.0241(13) 0.0164(11) 0.0050(9) -0.0012(9) 0.0069(10)
C40 0.0286(14) 0.0214(12) 0.0202(12) 0.0057(10) 0.0040(10) 0.0030(10)
C41 0.0218(13) 0.0232(13) 0.0248(13) 0.0000(10) 0.0027(10) -0.0022(10)
C42 0.0189(12) 0.0247(12) 0.0167(11) 0.0024(9) -0.0032(9) -0.0001(9)
C43 0.0176(11) 0.0199(11) 0.0147(11) 0.0016(9) 0.0008(8) 0.0003(9)
C44 0.0151(11) 0.0336(14) 0.0219(12) 0.0052(11) 0.0042(9) 0.0039(10)
C45 0.0205(12) 0.0329(15) 0.0230(13) -0.0017(11) -0.0002(10) 0.0128(11)
C46 0.0249(13) 0.0187(12) 0.0285(14) -0.0009(10) -0.0048(10) 0.0068(10)
C47 0.0127(10) 0.0178(11) 0.0266(13) 0.0014(9) -0.0022(9) 0.0016(8)
C51 0.041(2) 0.057(3) 0.104(4) 0.011(3) -0.005(2) 0.004(2)
C52 0.044(2) 0.051(2) 0.068(3) -0.007(2) 0.0040(19) 0.0105(18)
C53 0.0326(17) 0.0358(17) 0.053(2) -0.0026(15) 0.0012(15) -0.0067(13)
C54 0.0383(17) 0.0335(16) 0.0368(17) -0.0005(13) 0.0051(14) -0.0015(13)
C55 0.047(2) 0.0310(16) 0.045(2) 0.0058(14) 0.0088(16) -0.0028(14)
C56 0.053(2) 0.0383(19) 0.058(2) 0.0124(17) 0.0137(19) 0.0120(17)

loop_
_atom_type_symbol
_atom_type_description
_atom_type_scat_dispersion_real
_atom_type_scat_dispersion_imag
_atom_type_scat_source
C C 0.0033 0.0016 'International Tables Vol C Tables 4.2.6.8 and 6.1.1.4'
H H 0.0000 0.0000 'International Tables Vol C Tables 4.2.6.8 and 6.1.1.4'
Hf Hf -0.5830 6.1852 'International Tables Vol C Tables 4.2.6.8 and 6.1.1.4'
N N 0.0061 0.0033 'International Tables Vol C Tables 4.2.6.8 and 6.1.1.4'
Si Si 0.0817 0.0704 'International Tables Vol C Tables 4.2.6.8 and 6.1.1.4'

loop_
_geom_angle_atom_site_label_1
_geom_angle_atom_site_label_2
_geom_angle_atom_site_label_3
_geom_angle
N2 Hf N1 113.80(8)
N2 Hf N4 120.77(8)
N1 Hf N4 117.61(7)
N2 Hf C22 111.82(9)
N1 Hf C22 121.97(8)
N4 Hf C22 61.10(8)
N2 Hf N3 78.68(8)
N1 Hf N3 74.90(7)
N4 Hf N3 141.30(7)
C22 Hf N3 80.98(8)
N2 Hf N6 83.91(8)
N1 Hf N6 81.64(8)
N4 Hf N6 76.54(7)
C22 Hf N6 137.23(7)
N3 Hf N6 141.78(7)
N2 Hf C23 115.99(8)
N1 Hf C23 130.19(7)
N4 Hf C23 29.41(7)
C22 Hf C23 32.46(7)
N3 Hf C23 113.43(7)
N6 Hf C23 104.77(7)
N2 Hf C1 83.31(8)
N1 Hf C1 30.64(7)
N4 Hf C1 139.63(7)
C22 Hf C1 144.04(8)
N3 Hf C1 69.94(7)
N6 Hf C1 74.46(7)
C23 Hf C1 160.65(7)
N1 Si1 C10 109.45(11)
N1 Si1 C11 111.35(11)
C10 Si1 C11 107.25(12)
N1 Si1 C12 113.04(11)
C10 Si1 C12 108.71(11)
C11 Si1 C12 106.84(11)
N2 Si2 C16 108.75(11)
N2 Si2 C17 110.00(11)
C16 Si2 C17 109.02(12)
N2 Si2 C18 113.15(10)
C16 Si2 C18 107.92(12)
C17 Si2 C18 107.92(12)
C1 N1 Si1 115.73(15)
C1 N1 Hf 103.27(13)
Si1 N1 Hf 133.88(11)
C3 N2 Si2 114.31(15)
C3 N2 Hf 108.84(14)
Si2 N2 Hf 130.79(11)
C9 N3 C5 118.44(19)
C9 N3 Hf 128.37(16)
C5 N3 Hf 113.17(14)
C23 N4 N5 116.94(18)
C23 N4 Hf 101.59(13)
N5 N4 Hf 140.95(14)
C37 N5 C31 124.50(19)
C37 N5 N4 117.03(19)
C31 N5 N4 118.46(19)
C43 N6 C47 117.6(2)
C43 N6 Hf 123.70(16)
C47 N6 Hf 118.69(15)
N1 C1 C2 117.45(18)
N1 C1 Hf 46.10(10)
C2 C1 Hf 81.91(13)
N1 C1 H1A 107.9
C2 C1 H1A 107.9
Hf C1 H1A 151.5
N1 C1 H1B 107.9
C2 C1 H1B 107.9
Hf C1 H1B 94.3
H1A C1 H1B 107.2
C5 C2 C4 112.48(19)
C5 C2 C3 108.94(19)
C4 C2 C3 105.18(18)
C5 C2 C1 111.23(18)
C4 C2 C1 106.02(19)
C3 C2 C1 112.85(18)
N2 C3 C2 118.24(18)
N2 C3 H3A 107.7
C2 C3 H3A 107.7
N2 C3 H3B 107.7
C2 C3 H3B 107.7
H3A C3 H3B 107.1
C2 C4 H4A 109.5
C2 C4 H4B 109.5
H4A C4 H4B 109.5
C2 C4 H4C 109.5
H4A C4 H4C 109.5
H4B C4 H4C 109.5
N3 C5 C6 120.7(2)
N3 C5 C2 115.18(19)
C6 C5 C2 124.2(2)
C7 C6 C5 120.2(2)
C7 C6 H6 119.9
C5 C6 H6 119.9
C6 C7 C8 118.8(2)
C6 C7 H7 120.6
C8 C7 H7 120.6
C9 C8 C7 118.4(2)
C9 C8 H8 120.8
C7 C8 H8 120.8
N3 C9 C8 123.4(2)
N3 C9 H9 118.3
C8 C9 H9 118.3
Si1 C10 H10A 109.5
Si1 C10 H10B 109.5
H10A C10 H10B 109.5
Si1 C10 H10C 109.5
H10A C10 H10C 109.5
H10B C10 H10C 109.5
Si1 C11 H11A 109.5
Si1 C11 H11B 109.5
H11A C11 H11B 109.5
Si1 C11 H11C 109.5
H11A C11 H11C 109.5
H11B C11 H11C 109.5
C15 C12 C14 109.0(2)
C15 C12 C13 108.6(2)
C14 C12 C13 107.8(2)
C15 C12 Si1 110.65(17)
C14 C12 Si1 109.54(18)
C13 C12 Si1 111.25(16)
C12 C13 H13A 109.5
C12 C13 H13B 109.5
H13A C13 H13B 109.5
C12 C13 H13C 109.5
H13A C13 H13C 109.5
H13B C13 H13C 109.5
C12 C14 H14A 109.5
C12 C14 H14B 109.5
H14A C14 H14B 109.5
C12 C14 H14C 109.5
H14A C14 H14C 109.5
H14B C14 H14C 109.5
C12 C15 H15A 109.5
C12 C15 H15B 109.5
H15A C15 H15B 109.5
C12 C15 H15C 109.5
H15A C15 H15C 109.5
H15B C15 H15C 109.5
Si2 C16 H16A 109.5
Si2 C16 H16B 109.5
H16A C16 H16B 109.5
Si2 C16 H16C 109.5
H16A C16 H16C 109.5
H16B C16 H16C 109.5
Si2 C17 H17A 109.5
Si2 C17 H17B 109.5
H17A C17 H17B 109.5
Si2 C17 H17C 109.5
H17A C17 H17C 109.5
H17B C17 H17C 109.5
C20 C18 C19 108.0(2)
C20 C18 C21 108.0(2)
C19 C18 C21 108.2(2)
C20 C18 Si2 113.89(17)
C19 C18 Si2 110.95(17)
C21 C18 Si2 107.57(18)
C18 C19 H19A 109.5
C18 C19 H19B 109.5
H19A C19 H19B 109.5
C18 C19 H19C 109.5
H19A C19 H19C 109.5
H19B C19 H19C 109.5
C18 C20 H20A 109.5
C18 C20 H20B 109.5
H20A C20 H20B 109.5
C18 C20 H20C 109.5
H20A C20 H20C 109.5
H20B C20 H20C 109.5
C18 C21 H21A 109.5
C18 C21 H21B 109.5
H21A C21 H21B 109.5
C18 C21 H21C 109.5
H21A C21 H21C 109.5
H21B C21 H21C 109.5
C23 C22 Hf 92.90(14)
C23 C22 H22A 113.1
Hf C22 H22A 113.1
C23 C22 H22B 113.1
Hf C22 H22B 113.1
H22A C22 H22B 110.5
C24 C23 N4 128.4(2)
C24 C23 C22 129.4(2)
N4 C23 C22 101.99(18)
C24 C23 Hf 164.72(18)
N4 C23 Hf 49.00(10)
C22 C23 Hf 54.64(11)
C23 C24 C25 124.5(2)
C23 C24 H24 117.7
C25 C24 H24 117.7
C24 C25 C26 110.6(2)
C24 C25 C30 113.8(2)
C26 C25 C30 109.3(2)
C24 C25 H25 107.6
C26 C25 H25 107.6
C30 C25 H25 107.6
C25 C26 C27 112.6(2)
C25 C26 H26A 109.1
C27 C26 H26A 109.1
C25 C26 H26B 109.1
C27 C26 H26B 109.1
H26A C26 H26B 107.8
C28 C27 C26 111.7(3)
C28 C27 H27A 109.3
C26 C27 H27A 109.3
C28 C27 H27B 109.3
C26 C27 H27B 109.3
H27A C27 H27B 107.9
C27 C28 C29 111.0(2)
C27 C28 H28A 109.4
C29 C28 H28A 109.4
C27 C28 H28B 109.4
C29 C28 H28B 109.4
H28A C28 H28B 108.0
C28 C29 C30 111.7(2)
C28 C29 H29A 109.3
C30 C29 H29A 109.3
C28 C29 H29B 109.3
C30 C29 H29B 109.3
H29A C29 H29B 107.9
C25 C30 C29 111.2(2)
C25 C30 H30A 109.4
C29 C30 H30A 109.4
C25 C30 H30B 109.4
C29 C30 H30B 109.4
H30A C30 H30B 108.0
C32 C31 C36 118.4(2)
C32 C31 N5 119.5(2)
C36 C31 N5 122.1(2)
C33 C32 C31 120.7(2)
C33 C32 H32 119.6
C31 C32 H32 119.6
C32 C33 C34 120.5(3)
C32 C33 H33 119.7
C34 C33 H33 119.7
C35 C34 C33 119.0(3)
C35 C34 H34 120.5
C33 C34 H34 120.5
C34 C35 C36 121.2(3)
C34 C35 H35 119.4
C36 C35 H35 119.4
C35 C36 C31 120.1(3)
C35 C36 H36 120.0
C31 C36 H36 120.0
C42 C37 N5 120.0(2)
C42 C37 C38 117.7(2)
N5 C37 C38 122.2(2)
C39 C38 C37 120.6(2)
C39 C38 H38 119.7
C37 C38 H38 119.7
C40 C39 C38 121.1(2)
C40 C39 H39 119.4
C38 C39 H39 119.4
C39 C40 C41 118.6(2)
C39 C40 H40 120.7
C41 C40 H40 120.7
C42 C41 C40 121.1(3)
C42 C41 H41 119.4
C40 C41 H41 119.4
C41 C42 C37 120.9(2)
C41 C42 H42 119.6
C37 C42 H42 119.6
N6 C43 C44 122.7(2)
N6 C43 H43 118.6
C44 C43 H43 118.6
C45 C44 C43 119.0(2)
C45 C44 H44 120.5
C43 C44 H44 120.5
C44 C45 C46 119.1(2)
C44 C45 H45 120.5
C46 C45 H45 120.5
C45 C46 C47 118.8(2)
C45 C46 H46 120.6
C47 C46 H46 120.6
N6 C47 C46 122.8(2)
N6 C47 H47 118.6
C46 C47 H47 118.6
C52 C51 H51A 109.5
C52 C51 H51B 109.5
H51A C51 H51B 109.5
C52 C51 H51C 109.5
H51A C51 H51C 109.5
H51B C51 H51C 109.5
C53 C52 C51 114.1(4)
C53 C52 H52A 108.7
C51 C52 H52A 108.7
C53 C52 H52B 108.7
C51 C52 H52B 108.7
H52A C52 H52B 107.6
C54 C53 C52 115.1(3)
C54 C53 H53A 108.5
C52 C53 H53A 108.5
C54 C53 H53B 108.5
C52 C53 H53B 108.5
H53A C53 H53B 107.5
C53 C54 C55 114.8(3)
C53 C54 H54A 108.6
C55 C54 H54A 108.6
C53 C54 H54B 108.6
C55 C54 H54B 108.6
H54A C54 H54B 107.5
C56 C55 C54 114.1(3)
C56 C55 H55A 108.7
C54 C55 H55A 108.7
C56 C55 H55B 108.7
C54 C55 H55B 108.7
H55A C55 H55B 107.6
C55 C56 H56A 109.5
C55 C56 H56B 109.5
H56A C56 H56B 109.5
C55 C56 H56C 109.5
H56A C56 H56C 109.5
H56B C56 H56C 109.5

loop_
_geom_bond_atom_site_label_1
_geom_bond_atom_site_label_2
_geom_bond_distance
Hf N2 2.064(2)
Hf N1 2.090(2)
Hf N4 2.160(2)
Hf C22 2.290(2)
Hf N3 2.355(2)
Hf N6 2.400(2)
Hf C23 2.804(3)
Hf C1 2.823(2)
Si1 N1 1.724(2)
Si1 C10 1.869(2)
Si1 C11 1.886(3)
Si1 C12 1.901(3)
Si2 N2 1.737(2)
Si2 C16 1.867(3)
Si2 C17 1.878(3)
Si2 C18 1.913(3)
N1 C1 1.478(3)
N2 C3 1.475(3)
N3 C9 1.342(3)
N3 C5 1.361(3)
N4 C23 1.406(3)
N4 N5 1.420(3)
N5 C37 1.400(3)
N5 C31 1.405(3)
N6 C43 1.340(3)
N6 C47 1.349(3)
C1 C2 1.583(3)
C1 H1A 0.9900
C1 H1B 0.9900
C2 C5 1.507(3)
C2 C4 1.529(3)
C2 C3 1.570(3)
C3 H3A 0.9900
C3 H3B 0.9900
C4 H4A 0.9800
C4 H4B 0.9800
C4 H4C 0.9800
C5 C6 1.392(3)
C6 C7 1.384(3)
C6 H6 0.9500
C7 C8 1.386(4)
C7 H7 0.9500
C8 C9 1.381(3)
C8 H8 0.9500
C9 H9 0.9500
C10 H10A 0.9800
C10 H10B 0.9800
C10 H10C 0.9800
C11 H11A 0.9800
C11 H11B 0.9800
C11 H11C 0.9800
C12 C15 1.534(4)
C12 C14 1.535(3)
C12 C13 1.538(4)
C13 H13A 0.9800
C13 H13B 0.9800
C13 H13C 0.9800
C14 H14A 0.9800
C14 H14B 0.9800
C14 H14C 0.9800
C15 H15A 0.9800
C15 H15B 0.9800
C15 H15C 0.9800
C16 H16A 0.9800
C16 H16B 0.9800
C16 H16C 0.9800
C17 H17A 0.9800
C17 H17B 0.9800
C17 H17C 0.9800
C18 C20 1.533(4)
C18 C19 1.535(4)
C18 C21 1.544(4)
C19 H19A 0.9800
C19 H19B 0.9800
C19 H19C 0.9800
C20 H20A 0.9800
C20 H20B 0.9800
C20 H20C 0.9800
C21 H21A 0.9800
C21 H21B 0.9800
C21 H21C 0.9800
C22 C23 1.507(3)
C22 H22A 0.9900
C22 H22B 0.9900
C23 C24 1.346(3)
C24 C25 1.495(3)
C24 H24 0.9500
C25 C26 1.523(4)
C25 C30 1.532(3)
C25 H25 1.0000
C26 C27 1.528(4)
C26 H26A 0.9900
C26 H26B 0.9900
C27 C28 1.513(4)
C27 H27A 0.9900
C27 H27B 0.9900
C28 C29 1.515(4)
C28 H28A 0.9900
C28 H28B 0.9900
C29 C30 1.533(4)
C29 H29A 0.9900
C29 H29B 0.9900
C30 H30A 0.9900
C30 H30B 0.9900
C31 C32 1.396(3)
C31 C36 1.400(3)
C32 C33 1.387(4)
C32 H32 0.9500
C33 C34 1.389(4)
C33 H33 0.9500
C34 C35 1.376(4)
C34 H34 0.9500
C35 C36 1.393(4)
C35 H35 0.9500
C36 H36 0.9500
C37 C42 1.398(3)
C37 C38 1.406(3)
C38 C39 1.388(4)
C38 H38 0.9500
C39 C40 1.384(4)
C39 H39 0.9500
C40 C41 1.385(4)
C40 H40 0.9500
C41 C42 1.385(4)
C41 H41 0.9500
C42 H42 0.9500
C43 C44 1.385(3)
C43 H43 0.9500
C44 C45 1.377(4)
C44 H44 0.9500
C45 C46 1.379(4)
C45 H45 0.9500
C46 C47 1.383(3)
C46 H46 0.9500
C47 H47 0.9500
C51 C52 1.519(6)
C51 H51A 0.9800
C51 H51B 0.9800
C51 H51C 0.9800
C52 C53 1.508(5)
C52 H52A 0.9900
C52 H52B 0.9900
C53 C54 1.507(5)
C53 H53A 0.9900
C53 H53B 0.9900
C54 C55 1.510(5)
C54 H54A 0.9900
C54 H54B 0.9900
C55 C56 1.493(5)
C55 H55A 0.9900
C55 H55B 0.9900
C56 H56A 0.9800
C56 H56B 0.9800
C56 H56C 0.9800

loop_
_geom_torsion_atom_site_label_1
_geom_torsion_atom_site_label_2
_geom_torsion_atom_site_label_3
_geom_torsion_atom_site_label_4
_geom_torsion
C10 Si1 N1 C1 -154.22(16)
C11 Si1 N1 C1 -35.83(19)
C12 Si1 N1 C1 84.45(17)
C10 Si1 N1 Hf -9.47(18)
C11 Si1 N1 Hf 108.93(16)
C12 Si1 N1 Hf -130.80(14)
N2 Hf N1 C1 5.98(15)
N4 Hf N1 C1 -143.52(13)
C22 Hf N1 C1 144.93(13)
N3 Hf N1 C1 76.03(14)
N6 Hf N1 C1 -73.53(13)
C23 Hf N1 C1 -175.85(12)
N2 Hf N1 Si1 -141.73(13)
N4 Hf N1 Si1 68.77(16)
C22 Hf N1 Si1 -2.78(18)
N3 Hf N1 Si1 -71.69(15)
N6 Hf N1 Si1 138.75(15)
C23 Hf N1 Si1 36.44(18)
C1 Hf N1 Si1 -147.7(2)
C16 Si2 N2 C3 -174.59(16)
C17 Si2 N2 C3 66.09(18)
C18 Si2 N2 C3 -54.69(19)
C16 Si2 N2 Hf 36.35(17)
C17 Si2 N2 Hf -82.97(16)
C18 Si2 N2 Hf 156.25(13)
N1 Hf N2 C3 2.33(17)
N4 Hf N2 C3 150.77(13)
C22 Hf N2 C3 -140.79(14)
N3 Hf N2 C3 -65.41(14)
N6 Hf N2 C3 80.40(15)
C23 Hf N2 C3 -176.12(13)
C1 Hf N2 C3 5.40(14)
N1 Hf N2 Si2 152.66(12)
N4 Hf N2 Si2 -58.90(16)
C22 Hf N2 Si2 9.54(16)
N3 Hf N2 Si2 84.92(14)
N6 Hf N2 Si2 -129.27(14)
C23 Hf N2 Si2 -25.78(16)
C1 Hf N2 Si2 155.73(14)
N2 Hf N3 C9 -123.9(2)
N1 Hf N3 C9 117.4(2)
N4 Hf N3 C9 1.8(3)
C22 Hf N3 C9 -9.37(19)
N6 Hf N3 C9 171.49(17)
C23 Hf N3 C9 -10.3(2)
C1 Hf N3 C9 149.1(2)
N2 Hf N3 C5 57.57(16)
N1 Hf N3 C5 -61.13(15)
N4 Hf N3 C5 -176.66(14)
C22 Hf N3 C5 172.12(16)
N6 Hf N3 C5 -7.0(2)
C23 Hf N3 C5 171.17(14)
C1 Hf N3 C5 -29.37(15)
N2 Hf N4 C23 89.00(16)
N1 Hf N4 C23 -123.72(14)
C22 Hf N4 C23 -10.52(13)
N3 Hf N4 C23 -23.2(2)
N6 Hf N4 C23 163.37(15)
C1 Hf N4 C23 -151.60(13)
N2 Hf N4 N5 -81.7(3)
N1 Hf N4 N5 65.6(3)
C22 Hf N4 N5 178.8(3)
N3 Hf N4 N5 166.1(2)
N6 Hf N4 N5 -7.3(2)
C23 Hf N4 N5 -170.7(3)
C1 Hf N4 N5 37.7(3)
C23 N4 N5 C37 82.5(3)
Hf N4 N5 C37 -107.8(3)
C23 N4 N5 C31 -96.6(2)
Hf N4 N5 C31 73.1(3)
N2 Hf N6 C43 24.82(18)
N1 Hf N6 C43 140.02(19)
N4 Hf N6 C43 -98.86(19)
C22 Hf N6 C43 -91.0(2)
N3 Hf N6 C43 87.8(2)
C23 Hf N6 C43 -90.50(19)
C1 Hf N6 C43 109.54(19)
N2 Hf N6 C47 -156.48(18)
N1 Hf N6 C47 -41.28(18)
N4 Hf N6 C47 79.84(18)
C22 Hf N6 C47 87.7(2)
N3 Hf N6 C47 -93.5(2)
C23 Hf N6 C47 88.20(18)
C1 Hf N6 C47 -71.76(18)
Si1 N1 C1 C2 110.76(19)
Hf N1 C1 C2 -43.9(2)
Si1 N1 C1 Hf 154.70(18)
N2 Hf C1 N1 -174.49(14)
N4 Hf C1 N1 54.42(18)
C22 Hf C1 N1 -56.10(19)
N3 Hf C1 N1 -94.14(14)
N6 Hf C1 N1 100.00(14)
C23 Hf C1 N1 9.6(3)
N2 Hf C1 C2 -32.95(12)
N1 Hf C1 C2 141.5(2)
N4 Hf C1 C2 -164.03(12)
C22 Hf C1 C2 85.45(16)
N3 Hf C1 C2 47.41(12)
N6 Hf C1 C2 -118.46(13)
C23 Hf C1 C2 151.16(18)
N1 C1 C2 C5 -38.3(3)
Hf C1 C2 C5 -68.59(16)
N1 C1 C2 C4 -160.84(19)
Hf C1 C2 C4 168.83(16)
N1 C1 C2 C3 84.5(2)
Hf C1 C2 C3 54.20(16)
Si2 N2 C3 C2 -129.07(18)
Hf N2 C3 C2 26.6(2)
C5 C2 C3 N2 53.5(3)
C4 C2 C3 N2 174.3(2)
C1 C2 C3 N2 -70.6(3)
C9 N3 C5 C6 2.5(3)
Hf N3 C5 C6 -178.86(17)
C9 N3 C5 C2 -178.1(2)
Hf N3 C5 C2 0.6(2)
C4 C2 C5 N3 178.8(2)
C3 C2 C5 N3 -65.0(2)
C1 C2 C5 N3 60.0(3)
C4 C2 C5 C6 -1.8(3)
C3 C2 C5 C6 114.4(2)
C1 C2 C5 C6 -120.6(2)
N3 C5 C6 C7 -1.9(4)
C2 C5 C6 C7 178.7(2)
C5 C6 C7 C8 -0.2(4)
C6 C7 C8 C9 1.7(4)
C5 N3 C9 C8 -1.0(3)
Hf N3 C9 C8 -179.40(18)
C7 C8 C9 N3 -1.1(4)
N1 Si1 C12 C15 -50.5(2)
C10 Si1 C12 C15 -172.24(18)
C11 Si1 C12 C15 72.3(2)
N1 Si1 C12 C14 -170.68(16)
C10 Si1 C12 C14 67.58(19)
C11 Si1 C12 C14 -47.9(2)
N1 Si1 C12 C13 70.26(19)
C10 Si1 C12 C13 -51.5(2)
C11 Si1 C12 C13 -166.92(17)
N2 Si2 C18 C20 73.4(2)
C16 Si2 C18 C20 -166.24(18)
C17 Si2 C18 C20 -48.6(2)
N2 Si2 C18 C19 -48.7(2)
C16 Si2 C18 C19 71.7(2)
C17 Si2 C18 C19 -170.66(19)
N2 Si2 C18 C21 -166.91(16)
C16 Si2 C18 C21 -46.5(2)
C17 Si2 C18 C21 71.1(2)
N2 Hf C22 C23 -104.49(14)
N1 Hf C22 C23 115.84(14)
N4 Hf C22 C23 9.62(12)
N3 Hf C22 C23 -178.37(14)
N6 Hf C22 C23 0.85(19)
C1 Hf C22 C23 145.75(13)
N5 N4 C23 C24 13.0(4)
Hf N4 C23 C24 -160.4(2)
N5 N4 C23 C22 -172.21(19)
Hf N4 C23 C22 14.38(18)
N5 N4 C23 Hf 173.4(2)
Hf C22 C23 C24 161.4(2)
Hf C22 C23 N4 -13.28(17)
N2 Hf C23 C24 -20.5(7)
N1 Hf C23 C24 161.3(6)
N4 Hf C23 C24 86.6(7)
C22 Hf C23 C24 -110.8(7)
N3 Hf C23 C24 -109.0(6)
N6 Hf C23 C24 69.8(7)
C1 Hf C23 C24 154.9(6)
N2 Hf C23 N4 -107.10(15)
N1 Hf C23 N4 74.76(17)
C22 Hf C23 N4 162.7(2)
N3 Hf C23 N4 164.43(14)
N6 Hf C23 N4 -16.73(15)
C1 Hf C23 N4 68.4(3)
N2 Hf C23 C22 90.22(15)
N1 Hf C23 C22 -87.92(16)
N4 Hf C23 C22 -162.7(2)
N3 Hf C23 C22 1.76(15)
N6 Hf C23 C22 -179.40(14)
C1 Hf C23 C22 -94.3(2)
N4 C23 C24 C25 172.3(2)
C22 C23 C24 C25 -1.1(4)
Hf C23 C24 C25 98.3(6)
C23 C24 C25 C26 -117.8(3)
C23 C24 C25 C30 118.7(3)
C24 C25 C26 C27 178.5(2)
C30 C25 C26 C27 -55.5(3)
C25 C26 C27 C28 55.1(4)
C26 C27 C28 C29 -53.7(4)
C27 C28 C29 C30 55.0(3)
C24 C25 C30 C29 -179.8(2)
C26 C25 C30 C29 56.0(3)
C28 C29 C30 C25 -56.9(3)
C37 N5 C31 C32 -149.5(2)
N4 N5 C31 C32 29.4(3)
C37 N5 C31 C36 33.0(3)
N4 N5 C31 C36 -148.0(2)
C36 C31 C32 C33 0.4(3)
N5 C31 C32 C33 -177.2(2)
C31 C32 C33 C34 -1.1(4)
C32 C33 C34 C35 0.6(4)
C33 C34 C35 C36 0.4(4)
C34 C35 C36 C31 -1.1(4)
C32 C31 C36 C35 0.7(3)
N5 C31 C36 C35 178.2(2)
C31 N5 C37 C42 -162.8(2)
N4 N5 C37 C42 18.2(3)
C31 N5 C37 C38 19.9(3)
N4 N5 C37 C38 -159.1(2)
C42 C37 C38 C39 1.4(4)
N5 C37 C38 C39 178.7(2)
C37 C38 C39 C40 -0.5(4)
C38 C39 C40 C41 -0.5(4)
C39 C40 C41 C42 0.7(4)
C40 C41 C42 C37 0.2(4)
N5 C37 C42 C41 -178.7(2)
C38 C37 C42 C41 -1.3(4)
C47 N6 C43 C44 0.8(4)
Hf N6 C43 C44 179.50(19)
N6 C43 C44 C45 0.3(4)
C43 C44 C45 C46 -0.9(4)
C44 C45 C46 C47 0.5(4)
C43 N6 C47 C46 -1.3(4)
Hf N6 C47 C46 179.9(2)
C45 C46 C47 N6 0.7(4)
C51 C52 C53 C54 179.7(4)
C52 C53 C54 C55 179.8(3)
C53 C54 C55 C56 -179.3(3)
